data_4113684
loop_
_publ_author_name
'Amy B. Koren'
'M. David Curtis'
'Anthony H. Francis'
'Jeff W. Kampf'

_publ_section_title
;
 Intermolecular Interactions in \p-Stacked Conjugated Molecules.
 Synthesis, Structure, and Spectral Characterization of Alkyl Bithiazole
 Oligomers
;
_journal_name_full 'Journal of the American Chemical Society'
_journal_page_first 5040
_journal_page_last 5050
_journal_paper_doi 10.1021/ja029216m
_journal_volume 125
_journal_year 2003
_chemical_formula_sum 'C28 H30 N4 O4 S4'
_chemical_formula_weight 614.80
_chemical_name_systematic
;
 ?
;
_space_group_IT_number 2
_symmetry_cell_setting triclinic
_symmetry_space_group_name_Hall '-P 1'
_symmetry_space_group_name_H-M 'P -1'
_atom_sites_solution_hydrogens geom
_atom_sites_solution_primary direct
_atom_sites_solution_secondary difmap
_audit_creation_method SHELXL-97
_cell_angle_alpha 71.1000(10)
_cell_angle_beta 88.3450(10)
_cell_angle_gamma 89.7350(10)
_cell_formula_units_Z 2
_cell_length_a 4.71770(10)
_cell_length_b 16.96430(10)
_cell_length_c 19.44940(10)
_cell_measurement_reflns_used 8192
_cell_measurement_temperature 158(2)
_cell_measurement_theta_max 26.37
_cell_measurement_theta_min 1.11
_cell_volume 1472.03(3)
_computing_cell_refinement 'Bruker SMART'
_computing_data_collection 'Bruker SMART'
_computing_data_reduction 'Bruker SHELXTL'
_computing_molecular_graphics 'Bruker SHELXTL'
_computing_publication_material 'Bruker SHELXTL'
_computing_structure_refinement 'Bruker SHELXTL'
_computing_structure_solution 'Bruker SHELXTL'
_diffrn_ambient_temperature 158(2)
_diffrn_measured_fraction_theta_full 0.967
_diffrn_measured_fraction_theta_max 0.967
_diffrn_measurement_device_type 'CCD area detector'
_diffrn_measurement_method 'omega scans'
_diffrn_radiation_monochromator graphite
_diffrn_radiation_source 'sealed tube'
_diffrn_radiation_type MoK\a
_diffrn_radiation_wavelength 0.71073
_diffrn_reflns_av_R_equivalents 0.0642
_diffrn_reflns_av_sigmaI/netI 0.0663
_diffrn_reflns_limit_h_max 5
_diffrn_reflns_limit_h_min -5
_diffrn_reflns_limit_k_max 20
_diffrn_reflns_limit_k_min -21
_diffrn_reflns_limit_l_max 24
_diffrn_reflns_limit_l_min -24
_diffrn_reflns_number 19477
_diffrn_reflns_theta_full 26.37
_diffrn_reflns_theta_max 26.37
_diffrn_reflns_theta_min 1.11
_exptl_absorpt_coefficient_mu 0.364
_exptl_absorpt_correction_type none
_exptl_crystal_colour yellow
_exptl_crystal_density_diffrn 1.387
_exptl_crystal_description plate
_exptl_crystal_F_000 644
_exptl_crystal_size_max 0.04
_exptl_crystal_size_mid 0.24
_exptl_crystal_size_min 0.41
_refine_diff_density_max 0.606
_refine_diff_density_min -0.458
_refine_diff_density_rms 0.076
_refine_ls_extinction_coef 0.0003(11)
_refine_ls_extinction_expression Fc^*^=kFc[1+0.001xFc^2^\l^3^/sin(2\q)]^-1/4^
_refine_ls_extinction_method SHELXL
_refine_ls_goodness_of_fit_ref 1.073
_refine_ls_hydrogen_treatment mixed
_refine_ls_matrix_type full
_refine_ls_number_parameters 463
_refine_ls_number_reflns 5810
_refine_ls_number_restraints 0
_refine_ls_restrained_S_all 1.073
_refine_ls_R_factor_all 0.0677
_refine_ls_R_factor_gt 0.0475
_refine_ls_shift/su_max 0.001
_refine_ls_shift/su_mean 0.000
_refine_ls_structure_factor_coef Fsqd
_refine_ls_weighting_details 'calc w=1/[\s^2^(Fo^2^)+(0.0662P)^2^+0.0580P] where P=(Fo^2^+2Fc^2^)/3'
_refine_ls_weighting_scheme calc
_refine_ls_wR_factor_gt 0.1157
_refine_ls_wR_factor_ref 0.1254
_reflns_number_gt 4522
_reflns_number_total 5810
_reflns_threshold_expression >2sigma(I)
_cod_data_source_file ja029216msi20021107_024730_1.cif
_cod_data_source_block akb(3P2)
_cod_database_code 4113684

loop_
_symmetry_equiv_pos_as_xyz
'x, y, z'
'-x, -y, -z'

loop_
_atom_site_label
_atom_site_type_symbol
_atom_site_fract_x
_atom_site_fract_y
_atom_site_fract_z
_atom_site_U_iso_or_equiv
_atom_site_adp_type
_atom_site_occupancy
_atom_site_symmetry_multiplicity
_atom_site_calc_flag
_atom_site_refinement_flags
S1 S -0.18972(13) 0.09786(3) 0.49861(3) 0.02236(17) Uani 1 1 d .
S2 S 0.13198(14) 0.12143(3) 0.69987(3) 0.02296(17) Uani 1 1 d .
O1 O -0.5460(4) -0.15738(9) 0.64829(9) 0.0261(4) Uani 1 1 d .
O2 O 0.7188(4) 0.33645(10) 0.60825(9) 0.0362(5) Uani 1 1 d .
N1 N -0.2899(4) 0.02951(11) 0.63576(10) 0.0221(4) Uani 1 1 d .
N2 N 0.2147(4) 0.19968(11) 0.56293(10) 0.0222(4) Uani 1 1 d .
C1 C -0.4311(5) 0.01554(13) 0.52622(12) 0.0205(5) Uani 1 1 d .
C2 C -0.4580(5) -0.01129(13) 0.60134(13) 0.0204(5) Uani 1 1 d .
C3 C -0.6505(6) -0.07857(15) 0.64841(14) 0.0246(5) Uani 1 1 d .
H3A H -0.646(6) -0.0763(14) 0.6977(15) 0.028(7) Uiso 1 1 d .
H3B H -0.843(6) -0.0718(15) 0.6300(15) 0.034(7) Uiso 1 1 d .
C4 C -0.7392(7) -0.22264(16) 0.68553(16) 0.0328(6) Uani 1 1 d .
H4A H -0.935(7) -0.2079(16) 0.6668(15) 0.033(8) Uiso 1 1 d .
H4B H -0.751(6) -0.2273(16) 0.7366(16) 0.038(8) Uiso 1 1 d .
C5 C -0.6480(8) -0.30213(17) 0.67373(17) 0.0455(8) Uani 1 1 d .
H5 H -0.759(7) -0.3488(19) 0.7023(17) 0.055(9) Uiso 1 1 d .
C6 C -0.4501(9) -0.3094(2) 0.6279(2) 0.0520(9) Uani 1 1 d .
H6A H -0.336(7) -0.2616(19) 0.6010(17) 0.050(9) Uiso 1 1 d .
H6B H -0.422(7) -0.366(2) 0.6204(17) 0.055(9) Uiso 1 1 d .
C7 C -0.1368(5) 0.08732(13) 0.58830(12) 0.0208(5) Uani 1 1 d .
C8 C 0.0678(5) 0.13867(13) 0.60928(12) 0.0204(5) Uani 1 1 d .
C9 C 0.3729(6) 0.20115(14) 0.67416(13) 0.0235(5) Uani 1 1 d .
H9 H 0.486(6) 0.2158(16) 0.7087(16) 0.037(8) Uiso 1 1 d .
C10 C 0.3892(5) 0.23520(14) 0.60052(13) 0.0228(5) Uani 1 1 d .
C11 C 0.5757(6) 0.30641(15) 0.55828(14) 0.0264(6) Uani 1 1 d .
H11A H 0.711(6) 0.2854(16) 0.5289(15) 0.035(8) Uiso 1 1 d .
H11B H 0.460(5) 0.3523(14) 0.5253(13) 0.021(6) Uiso 1 1 d .
C12 C 0.8719(7) 0.41125(17) 0.57310(16) 0.0360(7) Uani 1 1 d .
H12A H 0.728(7) 0.4578(18) 0.5539(16) 0.043(8) Uiso 1 1 d .
H12B H 0.981(7) 0.4060(18) 0.5331(18) 0.050(9) Uiso 1 1 d .
C13 C 1.0677(9) 0.4277(2) 0.62600(19) 0.0550(9) Uani 1 1 d .
H13 H 1.247(9) 0.386(2) 0.651(2) 0.086(13) Uiso 1 1 d .
C14 C 1.0786(10) 0.4917(2) 0.6446(2) 0.0767(13) Uani 1 1 d .
H14A H 0.9528 0.5366 0.6243 0.134(9) Uiso 1 1 calc R
H14B H 1.2127 0.4954 0.6789 0.134(9) Uiso 1 1 calc R
S3 S -0.11110(14) 0.27158(4) -0.20780(3) 0.02555(17) Uani 1 1 d .
S4 S 0.18844(13) 0.09895(3) -0.00303(3) 0.02187(16) Uani 1 1 d .
O3 O -0.7293(4) 0.41578(11) -0.11868(11) 0.0370(5) Uani 1 1 d .
O4 O 0.5563(4) -0.05888(9) -0.14029(9) 0.0234(4) Uani 1 1 d .
N3 N -0.2165(4) 0.24606(11) -0.07134(11) 0.0232(5) Uani 1 1 d .
N4 N 0.2937(4) 0.12586(11) -0.13934(10) 0.0212(4) Uani 1 1 d .
C15 C -0.3590(6) 0.33248(15) -0.18346(14) 0.0264(6) Uani 1 1 d .
H15 H -0.457(6) 0.3753(16) -0.2181(15) 0.031(7) Uiso 1 1 d .
C16 C -0.3873(5) 0.31073(14) -0.10993(14) 0.0248(5) Uani 1 1 d .
C17 C -0.5788(6) 0.35073(16) -0.06854(15) 0.0296(6) Uani 1 1 d .
H17A H -0.711(6) 0.3086(14) -0.0390(13) 0.020(6) Uiso 1 1 d .
H17B H -0.462(6) 0.3762(14) -0.0381(14) 0.026(7) Uiso 1 1 d .
C18 C -0.8843(7) 0.46462(19) -0.08399(19) 0.0447(8) Uani 1 1 d .
H18A H -0.738(6) 0.4956(16) -0.0608(15) 0.035(7) Uiso 1 1 d .
H18B H -0.990(7) 0.4258(18) -0.0430(17) 0.050(9) Uiso 1 1 d .
C19 C -1.0788(7) 0.52117(18) -0.1388(2) 0.0550(9) Uani 1 1 d .
H19 H -1.1842 0.4965 -0.1675 0.134(9) Uiso 1 1 calc R
C20 C -1.1141(10) 0.5981(2) -0.1500(2) 0.0744(12) Uani 1 1 d .
H20A H -1.0131 0.6254 -0.1226 0.134(9) Uiso 1 1 calc R
H20B H -1.2415 0.6286 -0.1858 0.134(9) Uiso 1 1 calc R
C21 C -0.0622(5) 0.21969(13) -0.11662(12) 0.0214(5) Uani 1 1 d .
C22 C 0.1399(5) 0.15196(13) -0.09361(12) 0.0207(5) Uani 1 1 d .
C23 C 0.4307(5) 0.03431(13) -0.02728(12) 0.0195(5) Uani 1 1 d .
C24 C 0.4586(5) 0.05941(13) -0.10242(12) 0.0204(5) Uani 1 1 d .
C25 C 0.6501(6) 0.02296(14) -0.14692(13) 0.0234(5) Uani 1 1 d .
H25A H 0.654(6) 0.0596(15) -0.1988(15) 0.031(7) Uiso 1 1 d .
H25B H 0.847(6) 0.0201(14) -0.1314(13) 0.021(6) Uiso 1 1 d .
C26 C 0.7547(6) -0.09831(16) -0.17504(15) 0.0295(6) Uani 1 1 d .
H26A H 0.948(7) -0.0966(15) -0.1556(15) 0.036(8) Uiso 1 1 d .
H26B H 0.763(6) -0.0676(16) -0.2266(16) 0.036(8) Uiso 1 1 d .
C27 C 0.6671(7) -0.18678(17) -0.16112(16) 0.0381(7) Uani 1 1 d .
H27 H 0.766(7) -0.2130(19) -0.1880(18) 0.057(10) Uiso 1 1 d .
C28 C 0.4664(7) -0.22709(18) -0.11614(17) 0.0398(7) Uani 1 1 d .
H28A H 0.362(6) -0.2010(16) -0.0882(16) 0.033(8) Uiso 1 1 d .
H28B H 0.420(6) -0.2846(16) -0.1106(14) 0.032(7) Uiso 1 1 d .

loop_
_atom_site_aniso_label
_atom_site_aniso_U_11
_atom_site_aniso_U_22
_atom_site_aniso_U_33
_atom_site_aniso_U_23
_atom_site_aniso_U_13
_atom_site_aniso_U_12
S1 0.0248(4) 0.0260(3) 0.0186(3) -0.0106(2) 0.0010(2) -0.0043(2)
S2 0.0255(4) 0.0279(3) 0.0174(3) -0.0101(2) 0.0012(2) -0.0055(2)
O1 0.0285(11) 0.0235(8) 0.0256(9) -0.0074(7) 0.0028(7) -0.0029(7)
O2 0.0464(13) 0.0338(10) 0.0270(10) -0.0078(8) 0.0006(9) -0.0182(9)
N1 0.0229(12) 0.0251(10) 0.0212(11) -0.0115(8) 0.0007(8) -0.0008(8)
N2 0.0237(12) 0.0247(10) 0.0201(10) -0.0098(8) 0.0010(8) 0.0001(8)
C1 0.0197(13) 0.0230(11) 0.0221(12) -0.0122(9) 0.0014(10) 0.0005(9)
C2 0.0175(13) 0.0239(11) 0.0223(12) -0.0115(9) 0.0018(10) 0.0020(9)
C3 0.0262(16) 0.0293(13) 0.0207(13) -0.0117(10) 0.0025(11) -0.0022(10)
C4 0.0391(19) 0.0328(14) 0.0259(15) -0.0090(11) 0.0047(13) -0.0114(12)
C5 0.064(2) 0.0307(15) 0.0390(18) -0.0082(13) 0.0014(16) -0.0090(15)
C6 0.069(3) 0.0349(17) 0.055(2) -0.0183(15) 0.0032(18) 0.0014(16)
C7 0.0216(14) 0.0241(11) 0.0194(12) -0.0110(9) -0.0011(10) 0.0027(10)
C8 0.0204(14) 0.0242(11) 0.0200(12) -0.0116(9) -0.0012(10) 0.0021(9)
C9 0.0261(15) 0.0252(12) 0.0212(13) -0.0103(10) -0.0003(10) -0.0030(10)
C10 0.0209(14) 0.0248(11) 0.0252(13) -0.0116(10) 0.0004(10) 0.0003(10)
C11 0.0267(15) 0.0283(13) 0.0233(13) -0.0071(11) 0.0000(11) -0.0039(11)
C12 0.0406(19) 0.0277(14) 0.0358(17) -0.0051(12) -0.0008(14) -0.0104(13)
C13 0.065(3) 0.0487(19) 0.048(2) -0.0121(16) 0.0032(18) -0.0264(18)
C14 0.097(4) 0.057(2) 0.085(3) -0.035(2) -0.011(3) -0.011(2)
S3 0.0297(4) 0.0272(3) 0.0195(3) -0.0069(2) -0.0038(3) 0.0031(3)
S4 0.0246(4) 0.0232(3) 0.0178(3) -0.0068(2) 0.0007(2) 0.0024(2)
O3 0.0374(12) 0.0320(10) 0.0422(12) -0.0130(8) 0.0003(9) 0.0121(8)
O4 0.0252(10) 0.0259(8) 0.0214(9) -0.0112(7) 0.0035(7) 0.0004(7)
N3 0.0229(12) 0.0252(10) 0.0227(11) -0.0093(8) -0.0010(9) -0.0007(8)
N4 0.0225(12) 0.0219(9) 0.0195(10) -0.0073(8) 0.0005(8) -0.0027(8)
C15 0.0286(15) 0.0239(12) 0.0265(14) -0.0074(10) -0.0068(11) 0.0032(10)
C16 0.0242(15) 0.0220(11) 0.0294(14) -0.0098(10) -0.0024(10) -0.0012(10)
C17 0.0286(16) 0.0287(13) 0.0328(15) -0.0119(11) -0.0001(12) 0.0022(11)
C18 0.040(2) 0.0363(16) 0.060(2) -0.0200(15) 0.0076(16) 0.0074(14)
C19 0.040(2) 0.0396(17) 0.086(3) -0.0225(17) 0.0084(18) 0.0082(14)
C20 0.078(3) 0.051(2) 0.097(3) -0.026(2) -0.007(3) 0.015(2)
C21 0.0241(14) 0.0210(11) 0.0194(12) -0.0067(9) -0.0039(10) -0.0030(10)
C22 0.0215(14) 0.0225(11) 0.0180(12) -0.0065(9) -0.0010(10) -0.0033(9)
C23 0.0182(13) 0.0199(11) 0.0201(12) -0.0063(9) 0.0015(10) -0.0036(9)
C24 0.0205(14) 0.0209(11) 0.0202(12) -0.0075(9) 0.0019(10) -0.0037(9)
C25 0.0240(15) 0.0253(12) 0.0194(13) -0.0054(10) 0.0048(10) -0.0020(10)
C26 0.0334(17) 0.0354(14) 0.0223(14) -0.0135(11) 0.0044(12) 0.0037(12)
C27 0.052(2) 0.0345(15) 0.0336(16) -0.0196(13) 0.0002(14) 0.0082(14)
C28 0.053(2) 0.0323(15) 0.0372(17) -0.0149(13) -0.0010(15) 0.0015(14)

loop_
_atom_type_symbol
_atom_type_description
_atom_type_scat_dispersion_real
_atom_type_scat_dispersion_imag
_atom_type_scat_source
C C 0.0033 0.0016 'International Tables Vol C Tables 4.2.6.8 and 6.1.1.4'
H H 0.0000 0.0000 'International Tables Vol C Tables 4.2.6.8 and 6.1.1.4'
N N 0.0061 0.0033 'International Tables Vol C Tables 4.2.6.8 and 6.1.1.4'
O O 0.0106 0.0060 'International Tables Vol C Tables 4.2.6.8 and 6.1.1.4'
S S 0.1246 0.1234 'International Tables Vol C Tables 4.2.6.8 and 6.1.1.4'

loop_
_geom_angle_atom_site_label_1
_geom_angle_atom_site_label_2
_geom_angle_atom_site_label_3
_geom_angle
_geom_angle_site_symmetry_1
_geom_angle_site_symmetry_3
C7 S1 C1 89.47(11) . .
C9 S2 C8 88.84(11) . .
C3 O1 C4 111.1(2) . .
C12 O2 C11 112.4(2) . .
C7 N1 C2 110.7(2) . .
C8 N2 C10 109.4(2) . .
C2 C1 C1 129.6(3) . 2_456
C2 C1 S1 108.83(16) . .
C1 C1 S1 121.6(2) 2_456 .
N1 C2 C1 115.5(2) . .
N1 C2 C3 117.2(2) . .
C1 C2 C3 127.3(2) . .
O1 C3 C2 109.0(2) . .
O1 C4 C5 109.7(2) . .
C6 C5 C4 125.9(3) . .
N1 C7 C8 122.8(2) . .
N1 C7 S1 115.41(18) . .
C8 C7 S1 121.74(18) . .
N2 C8 C7 124.2(2) . .
N2 C8 S2 115.50(17) . .
C7 C8 S2 120.30(17) . .
C10 C9 S2 110.67(19) . .
C9 C10 N2 115.5(2) . .
C9 C10 C11 125.9(2) . .
N2 C10 C11 118.5(2) . .
O2 C11 C10 108.4(2) . .
O2 C12 C13 108.9(2) . .
C14 C13 C12 127.3(4) . .
C15 S3 C21 88.69(12) . .
C22 S4 C23 89.57(11) . .
C18 O3 C17 112.1(2) . .
C25 O4 C26 110.50(18) . .
C21 N3 C16 109.7(2) . .
C22 N4 C24 110.61(19) . .
C16 C15 S3 110.77(19) . .
C15 C16 N3 115.3(2) . .
C15 C16 C17 126.3(2) . .
N3 C16 C17 118.4(2) . .
O3 C17 C16 108.8(2) . .
O3 C18 C19 108.2(3) . .
C20 C19 C18 126.0(4) . .
N3 C21 C22 123.6(2) . .
N3 C21 S3 115.57(18) . .
C22 C21 S3 120.77(18) . .
N4 C22 C21 123.3(2) . .
N4 C22 S4 115.35(17) . .
C21 C22 S4 121.34(18) . .
C24 C23 C23 129.4(3) . 2_655
C24 C23 S4 108.84(16) . .
C23 C23 S4 121.8(2) 2_655 .
N4 C24 C23 115.6(2) . .
N4 C24 C25 117.2(2) . .
C23 C24 C25 127.1(2) . .
O4 C25 C24 109.73(19) . .
O4 C26 C27 109.6(2) . .
C28 C27 C26 126.5(3) . .

loop_
_geom_bond_atom_site_label_1
_geom_bond_atom_site_label_2
_geom_bond_distance
_geom_bond_site_symmetry_2
S1 C7 1.720(2) .
S1 C1 1.740(2) .
S2 C9 1.707(2) .
S2 C8 1.726(2) .
O1 C3 1.423(3) .
O1 C4 1.426(3) .
O2 C12 1.420(3) .
O2 C11 1.422(3) .
N1 C7 1.310(3) .
N1 C2 1.375(3) .
N2 C8 1.315(3) .
N2 C10 1.378(3) .
C1 C2 1.385(3) .
C1 C1 1.460(4) 2_456
C2 C3 1.500(3) .
C4 C5 1.498(4) .
C5 C6 1.305(5) .
C7 C8 1.455(3) .
C9 C10 1.360(3) .
C10 C11 1.494(3) .
C12 C13 1.494(5) .
C13 C14 1.252(5) .
S3 C15 1.713(3) .
S3 C21 1.727(2) .
S4 C22 1.721(2) .
S4 C23 1.739(2) .
O3 C18 1.416(3) .
O3 C17 1.417(3) .
O4 C25 1.424(3) .
O4 C26 1.425(3) .
N3 C21 1.312(3) .
N3 C16 1.382(3) .
N4 C22 1.315(3) .
N4 C24 1.375(3) .
C15 C16 1.359(4) .
C16 C17 1.494(4) .
C18 C19 1.511(5) .
C19 C20 1.262(4) .
C21 C22 1.453(3) .
C23 C24 1.386(3) .
C23 C23 1.463(4) 2_655
C24 C25 1.498(3) .
C26 C27 1.494(4) .
C27 C28 1.304(4) .
